data_4129056
loop_
_publ_author_name
'Li, Jie'
'Ren, Qianyi'
'Cheng, Xinyi'
'Karaghiosoff, Konstantin'
'Knochel, Paul'

_publ_section_title
;
 Chromium(II)-Catalyzed Diastereoselective and Chemoselective
 Csp<sup>2</sup>-Csp<sup>3</sup> Cross-Couplings Using Organomagnesium
 Reagents.
;
_journal_name_full 'Journal of the American Chemical Society'
_journal_paper_doi 10.1021/jacs.9b08586
_journal_year 2019
_chemical_formula_moiety 'C18 H19 F'
_chemical_formula_sum 'C18 H19 F'
_chemical_formula_weight 254.33
_chemical_name_systematic
;
1-fluoro-3-((1r,4r)-4-phenylcyclohexyl)benzene
;
_space_group_crystal_system monoclinic
_space_group_IT_number 14
_space_group_name_Hall '-P 2yn'
_space_group_name_H-M_alt 'P 1 21/n 1'
_atom_sites_solution_hydrogens geom
_atom_sites_solution_primary direct
_atom_sites_solution_secondary difmap
_audit_creation_method SHELXL-2014
_cell_angle_alpha 90
_cell_angle_beta 110.896(6)
_cell_angle_gamma 90
_cell_formula_units_Z 2
_cell_length_a 5.5416(3)
_cell_length_b 18.2648(8)
_cell_length_c 7.2069(4)
_cell_measurement_reflns_used 3009
_cell_measurement_temperature 143(2)
_cell_measurement_theta_max 31.6760
_cell_measurement_theta_min 3.7490
_cell_volume 681.48(7)
_computing_cell_refinement 'CrysAlisPro 1.171.39.46e (Rigaku OD, 2018)'
_computing_data_collection 'CrysAlisPro 1.171.39.46e (Rigaku OD, 2018)'
_computing_data_reduction 'CrysAlisPro 1.171.39.46e (Rigaku OD, 2018)'
_computing_molecular_graphics
;
'ORTEP (M. N. Burnett, C. K. Johnson, ORTEP-III: Oak Ridge Thermal Ellipsoid
# Plot Program for Crystal Structure Illustrations, Oak Ridge National
# Laboratory Report ORNL-6895, 1996). Windows version (L. J. Farrugia, Univ.
# Glasgow) used --- SCHAKAL (E. Keller, University of  Freiburg (Breisgau),
# Germany, 1995)'
;
_computing_publication_material
;
PLATON (A. L. Spek, Acta Crystallogr, Sect. A, 1990, 46, C34, 1995 version).
# --- T.B.Cohen, Pure Appl. Chem. 1996,68,2339-2359 (atomic masses).
;
_computing_structure_refinement 'SHELXL-2014 (Sheldrick, 2014)'
_computing_structure_solution 'SHELXS-97 (Sheldrick, 1990)'
_diffrn_ambient_temperature 143(2)
_diffrn_detector_area_resol_mean 15.9809
_diffrn_measured_fraction_theta_full 0.997
_diffrn_measured_fraction_theta_max 0.998
_diffrn_measurement_device_type 'Xcalibur, Sapphire3'
_diffrn_measurement_method '\w scans'
_diffrn_radiation_type MoK\a
_diffrn_radiation_wavelength 0.71073
_diffrn_reflns_av_R_equivalents 0.0403
_diffrn_reflns_av_unetI/netI 0.0222
_diffrn_reflns_Laue_measured_fraction_full 0.997
_diffrn_reflns_Laue_measured_fraction_max 0.998
_diffrn_reflns_limit_h_max 7
_diffrn_reflns_limit_h_min -7
_diffrn_reflns_limit_k_max 24
_diffrn_reflns_limit_k_min -24
_diffrn_reflns_limit_l_max 9
_diffrn_reflns_limit_l_min -9
_diffrn_reflns_number 11473
_diffrn_reflns_point_group_measured_fraction_full 0.997
_diffrn_reflns_point_group_measured_fraction_max 0.998
_diffrn_reflns_theta_full 25.242
_diffrn_reflns_theta_max 28.274
_diffrn_reflns_theta_min 3.760
_diffrn_source 'fine-focus sealed X-ray tube'
_exptl_absorpt_coefficient_mu 0.079
_exptl_absorpt_correction_T_max 1.00000
_exptl_absorpt_correction_T_min 0.71742
_exptl_absorpt_correction_type multi-scan
_exptl_absorpt_process_details
;
CrysAlisPro 1.171.39.46e (Rigaku Oxford Diffraction, 2018)
Empirical absorption correction using spherical harmonics,
implemented in SCALE3 ABSPACK scaling algorithm.
;
_exptl_crystal_colour colorless
_exptl_crystal_density_diffrn 1.239
_exptl_crystal_description block
_exptl_crystal_F_000 272
_exptl_crystal_size_max 0.400
_exptl_crystal_size_mid 0.350
_exptl_crystal_size_min 0.080
_refine_diff_density_max 0.299
_refine_diff_density_min -0.175
_refine_diff_density_rms 0.038
_refine_ls_extinction_method none
_refine_ls_goodness_of_fit_ref 1.051
_refine_ls_hydrogen_treatment mixed
_refine_ls_matrix_type full
_refine_ls_number_parameters 104
_refine_ls_number_reflns 1689
_refine_ls_number_restraints 0
_refine_ls_restrained_S_all 1.051
_refine_ls_R_factor_all 0.0541
_refine_ls_R_factor_gt 0.0450
_refine_ls_shift/su_max 0.000
_refine_ls_shift/su_mean 0.000
_refine_ls_structure_factor_coef Fsqd
_refine_ls_weighting_details 'w=1/[\s^2^(Fo^2^)+(0.0522P)^2^+0.2062P] where P=(Fo^2^+2Fc^2^)/3'
_refine_ls_weighting_scheme calc
_refine_ls_wR_factor_gt 0.1115
_refine_ls_wR_factor_ref 0.1182
_reflns_Friedel_coverage 0.000
_reflns_number_gt 1421
_reflns_number_total 1689
_reflns_threshold_expression 'I > 2\s(I)'
_cod_data_source_file ja9b08586_si_003.cif
_cod_data_source_block test1
_cod_original_sg_symbol_H-M 'P 21/n'
_cod_database_code 4129056
_shelx_space_group_comment
;
The symmetry employed for this shelxl refinement is uniquely defined
by the following loop, which should always be used as a source of
symmetry information in preference to the above space-group names.
They are only intended as comments.
;
_shelx_estimated_absorpt_t_min 0.969
_shelx_estimated_absorpt_t_max 0.994
_shelxl_version_number 2014-3

loop_
_space_group_symop_operation_xyz
'x, y, z'
'-x+1/2, y+1/2, -z+1/2'
'-x, -y, -z'
'x-1/2, -y-1/2, z-1/2'

loop_
_atom_site_label
_atom_site_type_symbol
_atom_site_fract_x
_atom_site_fract_y
_atom_site_fract_z
_atom_site_U_iso_or_equiv
_atom_site_adp_type
_atom_site_occupancy
_atom_site_site_symmetry_order
_atom_site_calc_flag
_atom_site_refinement_flags_posn
_atom_site_refinement_flags_adp
_atom_site_refinement_flags_occupancy
_atom_site_disorder_assembly
_atom_site_disorder_group
C7 C 0.8385(2) 0.06012(6) 0.87830(16) 0.0250(3) Uani 1 1 d . . . . .
H7 H 0.7413(14) 0.07249(19) 0.9656(13) 0.030 Uiso 1 1 calc R U . . .
C8 C 1.1264(2) 0.07071(7) 0.99971(18) 0.0302(3) Uani 1 1 d . . . . .
H8A H 1.2288(11) 0.06022(12) 0.9145(9) 0.036 Uiso 1 1 calc R U . . .
H8B H 1.1578(4) 0.1225(5) 1.0439(5) 0.036 Uiso 1 1 calc R U . . .
C9 C 0.7841(2) -0.02050(6) 0.81886(17) 0.0299(3) Uani 1 1 d . . . . .
H9A H 0.596(2) -0.02732(10) 0.7470(8) 0.036 Uiso 1 1 calc R U . . .
H9B H 0.8748(10) -0.03417(16) 0.7272(10) 0.036 Uiso 1 1 calc R U . . .
C4 C 0.7444(2) 0.11060(6) 0.69998(16) 0.0249(3) Uani 1 1 d . . . . .
C1 C 0.5684(3) 0.20569(7) 0.37188(18) 0.0339(3) Uani 1 1 d . . . . .
H1 H 0.5102 0.2379 0.2613 0.041 Uiso 1 1 calc R U . A 1
C5 C 0.8590(2) 0.11054(6) 0.55629(17) 0.0284(3) Uani 1 1 d . . . . .
H5 H 0.9983 0.0782 0.5689 0.034 Uiso 1 1 calc R U . B 1
C3 C 0.5403(2) 0.15886(7) 0.67602(19) 0.0300(3) Uani 1 1 d . . . . .
H3 H 0.4594 0.1598 0.7721 0.036 Uiso 1 1 calc R U . C 1
C6A C 0.7700(3) 0.15759(7) 0.39507(18) 0.0332(3) Uani 0.396(2) 1 d . . P D 1
F1A F 0.8557(4) 0.15729(11) 0.2563(3) 0.0395(6) Uani 0.396(2) 1 d . . P D 1
C2A C 0.4540(2) 0.20555(7) 0.5137(2) 0.0345(3) Uani 0.396(2) 1 d . . P D 1
H2A H 0.3144 0.2379 0.5000 0.041 Uiso 0.396(2) 1 calc R U P D 1
C2B C 0.4540(2) 0.20555(7) 0.5137(2) 0.0345(3) Uani 0.104(2) 1 d . . P D 2
F1B F 0.2845(15) 0.2528(4) 0.5132(11) 0.042(2) Uani 0.104(2) 1 d . . P D 2
C6B C 0.7700(3) 0.15759(7) 0.39507(18) 0.0332(3) Uani 0.104(2) 1 d . . P D 2
H6B H 0.8494 0.1568 0.2981 0.040 Uiso 0.104(2) 1 calc R U P D 2
C2C C 0.4540(2) 0.20555(7) 0.5137(2) 0.0345(3) Uani 0.5 1 d . . P D 3
H2C H 0.3144 0.2379 0.5000 0.041 Uiso 0.5 1 calc R U P D 3
C6C C 0.7700(3) 0.15759(7) 0.39507(18) 0.0332(3) Uani 0.5 1 d . . P D 3
H6C H 0.8494 0.1568 0.2981 0.040 Uiso 0.5 1 calc R U P D 3

loop_
_atom_site_aniso_label
_atom_site_aniso_U_11
_atom_site_aniso_U_22
_atom_site_aniso_U_33
_atom_site_aniso_U_23
_atom_site_aniso_U_13
_atom_site_aniso_U_12
C7 0.0237(5) 0.0249(6) 0.0236(5) 0.0011(4) 0.0051(4) -0.0017(4)
C8 0.0284(6) 0.0258(6) 0.0286(6) 0.0038(4) 0.0008(5) -0.0068(4)
C9 0.0284(6) 0.0259(6) 0.0264(6) 0.0030(4) -0.0010(5) -0.0060(4)
C4 0.0231(5) 0.0224(5) 0.0243(5) -0.0001(4) 0.0025(4) -0.0045(4)
C1 0.0387(7) 0.0255(6) 0.0274(6) 0.0038(5) -0.0004(5) -0.0040(5)
C5 0.0297(6) 0.0254(6) 0.0263(6) -0.0003(4) 0.0056(5) 0.0005(4)
C3 0.0250(5) 0.0280(6) 0.0344(6) 0.0005(5) 0.0073(5) -0.0023(4)
C6A 0.0416(7) 0.0285(6) 0.0252(6) -0.0008(5) 0.0067(5) -0.0053(5)
F1A 0.0550(13) 0.0412(11) 0.0278(10) 0.0043(8) 0.0212(9) 0.0067(9)
C2A 0.0285(6) 0.0274(6) 0.0398(7) 0.0033(5) 0.0026(5) 0.0011(5)
C2B 0.0285(6) 0.0274(6) 0.0398(7) 0.0033(5) 0.0026(5) 0.0011(5)
F1B 0.044(4) 0.041(4) 0.041(4) 0.013(3) 0.016(3) 0.020(3)
C6B 0.0416(7) 0.0285(6) 0.0252(6) -0.0008(5) 0.0067(5) -0.0053(5)
C2C 0.0285(6) 0.0274(6) 0.0398(7) 0.0033(5) 0.0026(5) 0.0011(5)
C6C 0.0416(7) 0.0285(6) 0.0252(6) -0.0008(5) 0.0067(5) -0.0053(5)

loop_
_atom_type_symbol
_atom_type_description
_atom_type_scat_dispersion_real
_atom_type_scat_dispersion_imag
_atom_type_scat_source
C C 0.0033 0.0016 'International Tables Vol C Tables 4.2.6.8 and 6.1.1.4'
H H 0.0000 0.0000 'International Tables Vol C Tables 4.2.6.8 and 6.1.1.4'
F F 0.0171 0.0103 'International Tables Vol C Tables 4.2.6.8 and 6.1.1.4'

loop_
_geom_angle_atom_site_label_1
_geom_angle_atom_site_label_2
_geom_angle_atom_site_label_3
_geom_angle
_geom_angle_site_symmetry_1
C4 C7 C9 111.94(9) .
C4 C7 C8 112.35(9) .
C9 C7 C8 109.97(9) .
C4 C7 H7 107.4 .
C9 C7 H7 107.4 .
C8 C7 H7 107.4 .
C9 C8 C7 111.52(10) 3_757
C9 C8 H8A 109.3 3_757
C7 C8 H8A 109.3 .
C9 C8 H8B 109.3 3_757
C7 C8 H8B 109.3 .
H8A C8 H8B 108.0 .
C8 C9 C7 111.46(9) 3_757
C8 C9 H9A 109.3 3_757
C7 C9 H9A 109.3 .
C8 C9 H9B 109.3 3_757
C7 C9 H9B 109.3 .
H9A C9 H9B 108.0 .
C5 C4 C3 118.18(11) .
C5 C4 C7 121.29(10) .
C3 C4 C7 120.53(11) .
C2A C1 C6A 118.24(11) .
C2A C1 H1 120.9 .
C6A C1 H1 120.9 .
C6A C5 C4 120.10(11) .
C6A C5 H5 119.9 .
C4 C5 H5 119.9 .
C2A C3 C4 120.88(12) .
C2A C3 H3 119.6 .
C4 C3 H3 119.6 .
F1A C6A C1 115.25(14) .
F1A C6A C5 122.97(15) .
C1 C6A C5 121.69(12) .
C1 C2A C3 120.91(12) .
C1 C2A H2A 119.5 .
C3 C2A H2A 119.5 .

loop_
_geom_bond_atom_site_label_1
_geom_bond_atom_site_label_2
_geom_bond_distance
_geom_bond_site_symmetry_2
C7 C4 1.5151(15) .
C7 C9 1.5332(16) .
C7 C8 1.5337(16) .
C7 H7 0.989(14) .
C8 C9 1.5277(16) 3_757
C8 H8A 0.993(10) .
C8 H8B 0.993(10) .
C9 C8 1.5278(16) 3_757
C9 H9A 0.994(11) .
C9 H9B 0.994(11) .
C4 C5 1.3946(17) .
C4 C3 1.3950(16) .
C1 C2A 1.3818(19) .
C1 C6A 1.3834(19) .
C1 H1 0.9500 .
C5 C6A 1.3867(17) .
C5 H5 0.9500 .
C3 C2A 1.3874(17) .
C3 H3 0.9500 .
C6A F1A 1.251(2) .
C2A H2A 0.9500 .

loop_
_geom_torsion_atom_site_label_1
_geom_torsion_atom_site_label_2
_geom_torsion_atom_site_label_3
_geom_torsion_atom_site_label_4
_geom_torsion
_geom_torsion_site_symmetry_4
C4 C7 C8 C9 178.78(10) 3_757
C9 C7 C8 C9 -55.83(15) 3_757
C4 C7 C9 C8 -178.58(10) 3_757
C8 C7 C9 C8 55.80(15) 3_757
C9 C7 C4 C5 -67.30(14) .
C8 C7 C4 C5 57.01(14) .
C9 C7 C4 C3 113.03(12) .
C8 C7 C4 C3 -122.67(12) .
C3 C4 C5 C6A 0.02(17) .
C7 C4 C5 C6A -179.66(10) .
C5 C4 C3 C2A -0.06(17) .
C7 C4 C3 C2A 179.63(11) .
C2A C1 C6A F1A 176.07(15) .
C2A C1 C6A C5 -0.56(19) .
C4 C5 C6A F1A -176.07(15) .
C4 C5 C6A C1 0.29(18) .
C6A C1 C2A C3 0.52(18) .
C4 C3 C2A C1 -0.22(18) .
